data_4338328
loop_
_publ_author_name
'Gass, Ian A.'
'Tewary, Subrata'
'Rajaraman, Gopalan'
'Asadi, Mousa'
'Lupton, David W.'
'Moubaraki, Boujemaa'
'Chastanet, Guillaume'
'L\'etard, Jean-Francois'
'Murray, Keith S.'

_publ_section_title
;
 Solvate-Dependent Spin Crossover and Exchange in Cobalt(II) Oxazolidine
 Nitroxide Chelates.
;
_journal_issue 10
_journal_name_full 'Inorganic chemistry'
_journal_page_first 5055
_journal_page_last 5066
_journal_paper_doi 10.1021/ic5001057
_journal_volume 53
_journal_year 2014
_chemical_formula_moiety
;
C30 H32 Co N6 O4, 2(C24 F20 B)
;
_chemical_formula_sum 'C78 H32 B2 Co F40 N6 O4'
_chemical_formula_weight 1957.65
_chemical_name_systematic
; 
 ? 
;
_space_group_IT_number 2
_symmetry_cell_setting triclinic
_symmetry_space_group_name_Hall '-P 1'
_symmetry_space_group_name_H-M 'P -1'
_atom_sites_solution_hydrogens geom
_atom_sites_solution_primary direct
_atom_sites_solution_secondary difmap
_audit_creation_method SHELXL-97
_cell_angle_alpha 87.501(7)
_cell_angle_beta 77.561(8)
_cell_angle_gamma 65.573(6)
_cell_formula_units_Z 1
_cell_length_a 13.087(2)
_cell_length_b 13.948(3)
_cell_length_c 14.375(3)
_cell_measurement_reflns_used 3499
_cell_measurement_temperature 273(2)
_cell_measurement_theta_max 27.07
_cell_measurement_theta_min 2.53
_cell_volume 2330.0(8)
_computing_cell_refinement 'Bruker Apex2 V2.0'
_computing_data_collection 'Bruker Apex2 V2.0'
_computing_data_reduction 'Bruker Apex2 V2.0'
_computing_molecular_graphics X-SEED
_computing_publication_material 'XCIF V6.12 (BrukerAXS, 2001).'
_computing_structure_refinement 'SHELXL-97 (Sheldrick, 1997)'
_computing_structure_solution 'SHELXS-97 (Sheldrick, 1990)'
_diffrn_ambient_temperature 273(2)
_diffrn_measured_fraction_theta_full 0.984
_diffrn_measured_fraction_theta_max 0.984
_diffrn_measurement_device_type 'APEX X8'
_diffrn_measurement_method 'scans in phi and omega'
_diffrn_radiation_monochromator graphite
_diffrn_radiation_source 'fine-focus sealed tube'
_diffrn_radiation_type MoK\a
_diffrn_radiation_wavelength 0.71073
_diffrn_reflns_av_R_equivalents 0.0603
_diffrn_reflns_av_sigmaI/netI 0.1660
_diffrn_reflns_limit_h_max 16
_diffrn_reflns_limit_h_min -11
_diffrn_reflns_limit_k_max 18
_diffrn_reflns_limit_k_min -16
_diffrn_reflns_limit_l_max 18
_diffrn_reflns_limit_l_min -11
_diffrn_reflns_number 17034
_diffrn_reflns_theta_full 27.50
_diffrn_reflns_theta_max 27.50
_diffrn_reflns_theta_min 3.19
_diffrn_standards_decay_% 0
_diffrn_standards_interval_count 0
_diffrn_standards_interval_time 0
_diffrn_standards_number 0
_exptl_absorpt_coefficient_mu 0.311
_exptl_absorpt_correction_T_max 0.969
_exptl_absorpt_correction_T_min 0.963
_exptl_absorpt_correction_type multi-scan
_exptl_absorpt_process_details SADABS
_exptl_crystal_colour orange
_exptl_crystal_density_diffrn 1.395
_exptl_crystal_density_method 'not measured'
_exptl_crystal_description block
_exptl_crystal_F_000 971
_exptl_crystal_size_max 0.15
_exptl_crystal_size_mid 0.1
_exptl_crystal_size_min 0.1
_platon_squeeze_details
;
;
_refine_diff_density_max 0.540
_refine_diff_density_min -0.494
_refine_diff_density_rms 0.073
_refine_ls_extinction_method none
_refine_ls_goodness_of_fit_ref 0.825
_refine_ls_hydrogen_treatment constr
_refine_ls_matrix_type full
_refine_ls_number_parameters 588
_refine_ls_number_reflns 10516
_refine_ls_number_restraints 0
_refine_ls_restrained_S_all 0.825
_refine_ls_R_factor_all 0.1462
_refine_ls_R_factor_gt 0.0693
_refine_ls_shift/su_max 0.000
_refine_ls_shift/su_mean 0.000
_refine_ls_structure_factor_coef Fsqd
_refine_ls_weighting_details 'calc w=1/[\s^2^(Fo^2^)+(0.0863P)^2^+0.0000P] where P=(Fo^2^+2Fc^2^)/3'
_refine_ls_weighting_scheme calc
_refine_ls_wR_factor_gt 0.1714
_refine_ls_wR_factor_ref 0.1907
_reflns_number_gt 4138
_reflns_number_total 10516
_reflns_threshold_expression >2sigma(I)
_cod_data_source_file ic5001057_si_005.cif
_cod_data_source_block iag831b
_cod_depositor_comments 'Adding full bibliography for 4338328--4338331.cif.'
_cod_original_sg_symbol_H-M P-1
_cod_database_code 4338328

loop_
_symmetry_equiv_pos_as_xyz
'x, y, z'
'-x, -y, -z'

loop_
_atom_site_label
_atom_site_type_symbol
_atom_site_fract_x
_atom_site_fract_y
_atom_site_fract_z
_atom_site_U_iso_or_equiv
_atom_site_adp_type
_atom_site_occupancy
_atom_site_symmetry_multiplicity
_atom_site_calc_flag
_atom_site_refinement_flags
F11 F 0.53310(16) 0.06290(17) 0.20042(14) 0.0548(6) Uani 1 1 d .
F10 F 0.5959(2) 0.3575(2) 0.40862(15) 0.0656(7) Uani 1 1 d .
F16 F 0.7378(2) 0.03402(19) 0.28013(17) 0.0701(7) Uani 1 1 d .
F15 F 0.31348(18) 0.4316(2) 0.25225(17) 0.0671(7) Uani 1 1 d .
F5 F 0.56704(18) 0.1849(2) 0.03966(14) 0.0632(7) Uani 1 1 d .
F20 F 0.3942(2) 0.3212(2) 0.42505(15) 0.0716(7) Uani 1 1 d .
F6 F 0.50619(19) 0.40673(19) 0.10381(15) 0.0624(7) Uani 1 1 d .
F17 F 0.7373(3) -0.0622(3) 0.4421(2) 0.1216(12) Uani 1 1 d .
F18 F 0.5636(4) 0.0301(3) 0.5986(2) 0.1342(14) Uani 1 1 d .
F19 F 0.3920(3) 0.2223(3) 0.58661(17) 0.1083(11) Uani 1 1 d .
F1 F 0.78580(18) 0.2108(2) 0.25211(17) 0.0669(7) Uani 1 1 d .
F4 F 0.7531(2) 0.1146(2) -0.09762(16) 0.0815(8) Uani 1 1 d .
F12 F 0.3465(2) 0.0405(2) 0.1830(2) 0.0797(8) Uani 1 1 d .
F2 F 0.97225(18) 0.1441(2) 0.1112(2) 0.0824(8) Uani 1 1 d .
F3 F 0.9591(2) 0.0927(2) -0.06563(18) 0.0825(8) Uani 1 1 d .
F9 F 0.5809(2) 0.5503(2) 0.41463(17) 0.0825(8) Uani 1 1 d .
F13 F 0.1420(2) 0.2118(2) 0.1964(2) 0.0872(9) Uani 1 1 d .
F14 F 0.13207(19) 0.4075(2) 0.2307(2) 0.0826(8) Uani 1 1 d .
F7 F 0.5017(3) 0.5991(2) 0.1065(2) 0.0878(8) Uani 1 1 d .
F8 F 0.5360(3) 0.6756(2) 0.2633(2) 0.0991(9) Uani 1 1 d .
C35 C 0.6507(4) 0.0876(4) 0.3538(3) 0.0576(11) Uani 1 1 d .
C34 C 0.5682(3) 0.1856(3) 0.3439(2) 0.0464(10) Uani 1 1 d .
C37 C 0.5621(6) 0.0834(6) 0.5182(3) 0.0881(17) Uani 1 1 d .
C36 C 0.6497(5) 0.0351(5) 0.4410(4) 0.0848(16) Uani 1 1 d .
C28 C 0.4349(3) 0.2487(3) 0.2251(2) 0.0406(9) Uani 1 1 d .
C38 C 0.4790(5) 0.1786(5) 0.5095(3) 0.0759(15) Uani 1 1 d .
C39 C 0.4812(4) 0.2270(4) 0.4258(3) 0.0579(11) Uani 1 1 d .
C20 C 0.7618(4) 0.1385(3) -0.0094(3) 0.0543(11) Uani 1 1 d .
C31 C 0.2361(3) 0.2243(4) 0.2074(3) 0.0589(12) Uani 1 1 d .
C29 C 0.4335(3) 0.1522(3) 0.2085(2) 0.0474(10) Uani 1 1 d .
C17 C 0.7733(3) 0.1872(3) 0.1658(3) 0.0504(10) Uani 1 1 d .
C23 C 0.5251(3) 0.4386(3) 0.1848(3) 0.0495(10) Uani 1 1 d .
C21 C 0.6646(3) 0.1751(3) 0.0646(3) 0.0452(10) Uani 1 1 d .
C33 C 0.3297(3) 0.3318(3) 0.2327(2) 0.0475(10) Uani 1 1 d .
C32 C 0.2320(3) 0.3213(4) 0.2232(3) 0.0546(11) Uani 1 1 d .
C30 C 0.3387(3) 0.1384(4) 0.2000(3) 0.0544(11) Uani 1 1 d .
C24 C 0.5222(3) 0.5384(4) 0.1832(3) 0.0629(12) Uani 1 1 d .
C27 C 0.5661(3) 0.4151(3) 0.3324(3) 0.0488(10) Uani 1 1 d .
C16 C 0.6660(3) 0.1998(3) 0.1540(2) 0.0429(9) Uani 1 1 d .
C26 C 0.5609(3) 0.5166(4) 0.3351(3) 0.0608(13) Uani 1 1 d .
C22 C 0.5467(3) 0.3718(3) 0.2574(3) 0.0444(10) Uani 1 1 d .
C25 C 0.5402(4) 0.5767(4) 0.2614(4) 0.0649(12) Uani 1 1 d .
B58 B 0.5547(3) 0.2517(4) 0.2460(3) 0.0457(12) Uani 1 1 d .
Co1 Co 0.0000 0.5000 1.0000 0.0433(2) Uani 1 2 d S
O1 O 0.1320(2) 0.3514(2) 0.99873(18) 0.0519(7) Uani 1 1 d .
O2 O 0.1631(2) 0.2398(2) 0.77772(18) 0.0604(8) Uani 1 1 d .
N2 N -0.0838(3) 0.4260(2) 0.9399(2) 0.0470(8) Uani 1 1 d .
N3 N 0.1625(3) 0.2957(2) 0.9202(2) 0.0478(8) Uani 1 1 d .
C5 C 0.1185(3) 0.4258(3) 0.7989(3) 0.0463(10) Uani 1 1 d .
C13 C 0.2639(3) 0.1927(3) 0.9013(3) 0.0480(10) Uani 1 1 d .
C12 C 0.2779(3) 0.1868(3) 0.7938(3) 0.0565(11) Uani 1 1 d .
H12A H 0.3258 0.2217 0.7628 0.068 Uiso 1 1 calc R
H12B H 0.3127 0.1140 0.7694 0.068 Uiso 1 1 calc R
C8 C -0.0710(4) 0.3012(4) 0.8246(3) 0.0597(12) Uani 1 1 d .
H8 H -0.0263 0.2496 0.7762 0.072 Uiso 1 1 calc R
C11 C -0.1961(3) 0.4520(4) 0.9666(3) 0.0570(12) Uani 1 1 d .
H11 H -0.2393 0.5046 1.0145 0.068 Uiso 1 1 calc R
C10 C -0.2508(4) 0.4056(4) 0.9272(3) 0.0663(13) Uani 1 1 d .
H10 H -0.3291 0.4243 0.9491 0.080 Uiso 1 1 calc R
C9 C -0.1868(4) 0.3293(4) 0.8531(3) 0.0677(13) Uani 1 1 d .
H9 H -0.2225 0.2978 0.8233 0.081 Uiso 1 1 calc R
C6 C 0.1053(3) 0.3292(3) 0.8400(2) 0.0471(10) Uani 1 1 d .
C7 C -0.0221(3) 0.3517(3) 0.8700(3) 0.0463(10) Uani 1 1 d .
C15 C 0.2287(4) 0.1100(3) 0.9505(3) 0.0684(13) Uani 1 1 d .
H15A H 0.2111 0.1233 1.0184 0.103 Uiso 1 1 calc R
H15B H 0.2906 0.0416 0.9337 0.103 Uiso 1 1 calc R
H15C H 0.1621 0.1124 0.9309 0.103 Uiso 1 1 calc R
C14 C 0.3653(3) 0.1983(4) 0.9320(3) 0.0664(13) Uani 1 1 d .
H14A H 0.3804 0.2554 0.9019 0.100 Uiso 1 1 calc R
H14B H 0.4319 0.1332 0.9134 0.100 Uiso 1 1 calc R
H14C H 0.3478 0.2100 1.0000 0.100 Uiso 1 1 calc R
C2 C 0.1265(3) 0.6087(4) 0.7287(4) 0.0704(14) Uani 1 1 d .
H2 H 0.1280 0.6717 0.7060 0.084 Uiso 1 1 calc R
C4 C 0.1613(4) 0.4291(4) 0.7022(3) 0.0635(12) Uani 1 1 d .
H4 H 0.1880 0.3695 0.6617 0.076 Uiso 1 1 calc R
C3 C 0.1637(4) 0.5216(5) 0.6672(4) 0.0708(14) Uani 1 1 d .
H3 H 0.1903 0.5257 0.6024 0.085 Uiso 1 1 calc R
N1 N 0.0817(2) 0.5099(3) 0.8596(2) 0.0461(8) Uani 1 1 d .
C1 C 0.08655(19) 0.5998(2) 0.82555(19) 0.0556(11) Uani 1 1 d .
H1 H 0.0626 0.6576 0.8676 0.067 Uiso 1 1 calc R
C18 C 0.87268(19) 0.1540(2) 0.09759(19) 0.0634(12) Uani 1 1 d R
C19 C 0.86109(19) 0.1252(2) 0.00130(19) 0.0613(12) Uani 1 1 d R

loop_
_atom_site_aniso_label
_atom_site_aniso_U_11
_atom_site_aniso_U_22
_atom_site_aniso_U_33
_atom_site_aniso_U_23
_atom_site_aniso_U_13
_atom_site_aniso_U_12
F11 0.0388(12) 0.0481(14) 0.0704(14) -0.0104(11) -0.0116(10) -0.0097(11)
F10 0.0704(15) 0.0770(18) 0.0534(13) -0.0115(13) -0.0154(11) -0.0322(14)
F16 0.0580(15) 0.0583(16) 0.0825(16) -0.0004(13) -0.0216(12) -0.0095(13)
F15 0.0408(13) 0.0530(16) 0.1008(18) -0.0030(14) -0.0149(12) -0.0124(12)
F5 0.0515(14) 0.0894(19) 0.0526(12) -0.0059(12) -0.0103(10) -0.0327(13)
F20 0.0582(15) 0.081(2) 0.0590(14) -0.0144(13) 0.0052(11) -0.0201(15)
F6 0.0672(15) 0.0667(17) 0.0598(13) 0.0046(12) -0.0216(11) -0.0305(14)
F17 0.141(3) 0.089(3) 0.141(3) 0.051(2) -0.070(2) -0.039(2)
F18 0.216(4) 0.157(4) 0.0777(19) 0.064(2) -0.062(2) -0.115(3)
F19 0.131(3) 0.155(3) 0.0498(15) -0.0086(17) 0.0083(15) -0.083(2)
F1 0.0450(13) 0.0817(19) 0.0773(15) -0.0167(14) -0.0181(11) -0.0251(13)
F4 0.0915(19) 0.096(2) 0.0501(14) -0.0178(14) 0.0071(12) -0.0409(17)
F12 0.0641(17) 0.0701(19) 0.115(2) -0.0094(16) -0.0251(14) -0.0339(15)
F2 0.0249(12) 0.0792(19) 0.138(2) -0.0073(17) -0.0060(12) -0.0208(13)
F3 0.0521(15) 0.0702(19) 0.0933(17) -0.0027(15) 0.0265(12) -0.0140(14)
F9 0.0788(18) 0.094(2) 0.0775(17) -0.0380(15) 0.0065(13) -0.0456(16)
F13 0.0416(14) 0.100(2) 0.132(2) -0.0028(18) -0.0306(14) -0.0344(15)
F14 0.0332(13) 0.0736(19) 0.129(2) 0.0053(16) -0.0238(13) -0.0072(13)
F7 0.107(2) 0.082(2) 0.0957(19) 0.0282(17) -0.0305(16) -0.0582(18)
F8 0.118(2) 0.075(2) 0.124(2) -0.0053(18) -0.0187(18) -0.0612(19)
C35 0.058(3) 0.059(3) 0.060(3) 0.002(2) -0.025(2) -0.022(2)
C34 0.041(2) 0.057(3) 0.044(2) -0.0010(19) -0.0134(16) -0.021(2)
C37 0.129(5) 0.115(5) 0.052(3) 0.016(3) -0.027(3) -0.079(5)
C36 0.101(4) 0.076(4) 0.103(4) 0.039(3) -0.055(4) -0.050(4)
C28 0.030(2) 0.046(2) 0.0430(19) -0.0039(18) -0.0058(14) -0.0126(18)
C38 0.090(4) 0.091(4) 0.055(3) 0.002(3) -0.014(3) -0.047(3)
C39 0.055(3) 0.074(3) 0.054(2) 0.005(2) -0.013(2) -0.035(3)
C20 0.048(3) 0.045(3) 0.063(3) 0.000(2) 0.0041(19) -0.020(2)
C31 0.030(2) 0.072(3) 0.073(3) -0.003(2) -0.0083(18) -0.020(2)
C29 0.032(2) 0.057(3) 0.046(2) -0.002(2) -0.0068(15) -0.010(2)
C17 0.029(2) 0.048(3) 0.069(3) -0.006(2) -0.0008(17) -0.0159(19)
C23 0.037(2) 0.050(3) 0.063(3) -0.001(2) -0.0037(17) -0.022(2)
C21 0.034(2) 0.046(2) 0.053(2) -0.0068(19) 0.0005(16) -0.0181(19)
C33 0.034(2) 0.056(3) 0.052(2) 0.001(2) -0.0076(16) -0.019(2)
C32 0.028(2) 0.061(3) 0.066(3) 0.004(2) -0.0105(17) -0.011(2)
C30 0.047(3) 0.059(3) 0.062(2) -0.004(2) -0.0141(19) -0.025(2)
C24 0.049(3) 0.067(3) 0.072(3) 0.009(3) -0.005(2) -0.027(2)
C27 0.035(2) 0.055(3) 0.050(2) -0.010(2) -0.0039(16) -0.014(2)
C16 0.030(2) 0.039(2) 0.052(2) -0.0013(18) -0.0015(15) -0.0098(17)
C26 0.047(2) 0.071(4) 0.063(3) -0.031(3) 0.001(2) -0.027(2)
C22 0.030(2) 0.049(3) 0.050(2) -0.006(2) -0.0014(15) -0.0158(18)
C25 0.059(3) 0.063(3) 0.078(3) 0.000(3) -0.008(2) -0.033(3)
B58 0.030(2) 0.050(3) 0.049(2) -0.013(2) -0.0045(17) -0.009(2)
Co1 0.0314(4) 0.0367(5) 0.0561(4) -0.0073(3) -0.0089(3) -0.0079(3)
O1 0.0459(15) 0.0382(16) 0.0595(16) -0.0089(13) -0.0125(12) -0.0040(13)
O2 0.0596(18) 0.0495(18) 0.0610(16) -0.0176(14) -0.0177(13) -0.0078(14)
N2 0.0353(18) 0.041(2) 0.0622(19) -0.0049(16) -0.0127(14) -0.0121(15)
N3 0.0475(19) 0.0350(19) 0.0502(18) -0.0110(16) -0.0121(14) -0.0046(15)
C5 0.029(2) 0.048(3) 0.059(2) 0.001(2) -0.0086(16) -0.0141(19)
C13 0.043(2) 0.036(2) 0.052(2) -0.0047(19) -0.0013(17) -0.0076(19)
C12 0.043(2) 0.046(3) 0.067(3) -0.008(2) -0.0064(18) -0.008(2)
C8 0.063(3) 0.055(3) 0.068(3) 0.000(2) -0.020(2) -0.028(2)
C11 0.033(2) 0.067(3) 0.069(3) -0.005(2) -0.0088(18) -0.019(2)
C10 0.051(3) 0.070(3) 0.086(3) 0.024(3) -0.021(2) -0.033(3)
C9 0.071(3) 0.070(3) 0.088(3) 0.015(3) -0.043(3) -0.044(3)
C6 0.044(2) 0.043(2) 0.044(2) -0.0084(19) -0.0106(16) -0.0066(19)
C7 0.043(2) 0.040(2) 0.059(2) -0.001(2) -0.0178(18) -0.0176(19)
C15 0.070(3) 0.042(3) 0.072(3) -0.003(2) 0.012(2) -0.015(2)
C14 0.041(2) 0.070(3) 0.075(3) -0.002(2) -0.0043(19) -0.014(2)
C2 0.043(3) 0.082(4) 0.096(4) 0.028(3) -0.027(2) -0.032(3)
C4 0.055(3) 0.064(3) 0.064(3) 0.006(2) -0.008(2) -0.019(2)
C3 0.049(3) 0.087(4) 0.074(3) 0.011(3) -0.010(2) -0.029(3)
N1 0.0326(17) 0.041(2) 0.064(2) 0.0005(17) -0.0110(14) -0.0133(15)
C1 0.041(2) 0.056(3) 0.078(3) 0.009(2) -0.025(2) -0.022(2)
C18 0.034(2) 0.042(3) 0.107(4) 0.005(2) -0.001(2) -0.017(2)
C19 0.039(3) 0.050(3) 0.075(3) 0.005(2) 0.014(2) -0.011(2)

loop_
_atom_type_symbol
_atom_type_description
_atom_type_scat_dispersion_real
_atom_type_scat_dispersion_imag
_atom_type_scat_source
C C 0.0033 0.0016 'International Tables Vol C Tables 4.2.6.8 and 6.1.1.4'
B B 0.0013 0.0007 'International Tables Vol C Tables 4.2.6.8 and 6.1.1.4'
Co Co 0.3494 0.9721 'International Tables Vol C Tables 4.2.6.8 and 6.1.1.4'
F F 0.0171 0.0103 'International Tables Vol C Tables 4.2.6.8 and 6.1.1.4'
N N 0.0061 0.0033 'International Tables Vol C Tables 4.2.6.8 and 6.1.1.4'
O O 0.0106 0.0060 'International Tables Vol C Tables 4.2.6.8 and 6.1.1.4'
H H 0.0000 0.0000 'International Tables Vol C Tables 4.2.6.8 and 6.1.1.4'

loop_
_geom_angle_atom_site_label_1
_geom_angle_atom_site_label_2
_geom_angle_atom_site_label_3
_geom_angle
_geom_angle_site_symmetry_1
_geom_angle_site_symmetry_3
F16 C35 C34 121.6(4) . .
F16 C35 C36 115.6(4) . .
C34 C35 C36 122.8(4) . .
C35 C34 C39 113.9(4) . .
C35 C34 B58 127.7(3) . .
C39 C34 B58 118.1(3) . .
C38 C37 F18 123.9(6) . .
C38 C37 C36 119.3(5) . .
F18 C37 C36 116.9(6) . .
F17 C36 C37 123.8(5) . .
F17 C36 C35 117.3(5) . .
C37 C36 C35 118.9(5) . .
C33 C28 C29 113.3(3) . .
C33 C28 B58 127.1(4) . .
C29 C28 B58 119.2(3) . .
C37 C38 C39 120.9(5) . .
C37 C38 F19 117.5(5) . .
C39 C38 F19 121.6(5) . .
F20 C39 C38 115.9(4) . .
F20 C39 C34 120.0(4) . .
C38 C39 C34 124.1(5) . .
C19 C20 F4 117.4(3) . .
C19 C20 C21 122.7(4) . .
F4 C20 C21 119.9(4) . .
F13 C31 C32 121.5(4) . .
F13 C31 C30 119.9(4) . .
C32 C31 C30 118.6(4) . .
C30 C29 F11 116.3(4) . .
C30 C29 C28 124.8(4) . .
F11 C29 C28 118.9(3) . .
F1 C17 C18 113.5(3) . .
F1 C17 C16 119.8(3) . .
C18 C17 C16 126.7(3) . .
C22 C23 F6 119.7(4) . .
C22 C23 C24 125.9(4) . .
F6 C23 C24 114.4(4) . .
C16 C21 F5 122.2(3) . .
C16 C21 C20 123.6(4) . .
F5 C21 C20 114.3(3) . .
F15 C33 C28 121.7(3) . .
F15 C33 C32 114.6(3) . .
C28 C33 C32 123.7(4) . .
F14 C32 C31 120.0(4) . .
F14 C32 C33 119.8(4) . .
C31 C32 C33 120.2(4) . .
F12 C30 C29 120.2(4) . .
F12 C30 C31 120.3(4) . .
C29 C30 C31 119.5(4) . .
F7 C24 C25 119.9(5) . .
F7 C24 C23 121.8(4) . .
C25 C24 C23 118.2(4) . .
F10 C27 C22 120.6(4) . .
F10 C27 C26 115.6(4) . .
C22 C27 C26 123.8(4) . .
C21 C16 C17 114.1(3) . .
C21 C16 B58 127.9(3) . .
C17 C16 B58 117.8(3) . .
C25 C26 F9 121.8(5) . .
C25 C26 C27 120.4(4) . .
F9 C26 C27 117.8(4) . .
C23 C22 C27 112.4(4) . .
C23 C22 B58 120.1(3) . .
C27 C22 B58 127.4(4) . .
C26 C25 F8 120.7(5) . .
C26 C25 C24 119.3(5) . .
F8 C25 C24 120.0(5) . .
C22 B58 C34 113.9(3) . .
C22 B58 C16 101.8(3) . .
C34 B58 C16 114.6(3) . .
C22 B58 C28 113.7(3) . .
C34 B58 C28 101.3(3) . .
C16 B58 C28 112.0(3) . .
O1 Co1 O1 180.00(14) . 2_567
O1 Co1 N1 87.27(11) . .
O1 Co1 N1 92.73(11) 2_567 .
O1 Co1 N1 92.73(11) . 2_567
O1 Co1 N1 87.27(11) 2_567 2_567
N1 Co1 N1 180.000(1) . 2_567
O1 Co1 N2 92.95(11) . 2_567
O1 Co1 N2 87.05(11) 2_567 2_567
N1 Co1 N2 93.53(12) . 2_567
N1 Co1 N2 86.47(12) 2_567 2_567
O1 Co1 N2 87.05(11) . .
O1 Co1 N2 92.95(11) 2_567 .
N1 Co1 N2 86.47(12) . .
N1 Co1 N2 93.53(12) 2_567 .
N2 Co1 N2 180.00(13) 2_567 .
N3 O1 Co1 114.37(19) . .
C6 O2 C12 107.7(3) . .
C11 N2 C7 118.5(3) . .
C11 N2 Co1 122.9(3) . .
C7 N2 Co1 118.6(2) . .
O1 N3 C6 124.0(3) . .
O1 N3 C13 122.3(3) . .
C6 N3 C13 113.6(3) . .
N1 C5 C4 121.9(4) . .
N1 C5 C6 116.7(3) . .
C4 C5 C6 121.3(4) . .
N3 C13 C15 108.1(3) . .
N3 C13 C14 110.9(3) . .
C15 C13 C14 113.2(4) . .
N3 C13 C12 96.9(3) . .
C15 C13 C12 113.1(3) . .
C14 C13 C12 113.4(3) . .
O2 C12 C13 105.1(3) . .
O2 C12 H12A 110.7 . .
C13 C12 H12A 110.7 . .
O2 C12 H12B 110.7 . .
C13 C12 H12B 110.7 . .
H12A C12 H12B 108.8 . .
C9 C8 C7 118.2(4) . .
C9 C8 H8 120.9 . .
C7 C8 H8 120.9 . .
N2 C11 C10 123.1(4) . .
N2 C11 H11 118.5 . .
C10 C11 H11 118.5 . .
C11 C10 C9 118.5(4) . .
C11 C10 H10 120.8 . .
C9 C10 H10 120.8 . .
C8 C9 C10 119.3(4) . .
C8 C9 H9 120.4 . .
C10 C9 H9 120.4 . .
O2 C6 N3 101.7(3) . .
O2 C6 C5 113.4(3) . .
N3 C6 C5 110.4(3) . .
O2 C6 C7 109.9(3) . .
N3 C6 C7 111.4(3) . .
C5 C6 C7 109.8(3) . .
N2 C7 C8 122.4(4) . .
N2 C7 C6 115.7(3) . .
C8 C7 C6 121.9(3) . .
C13 C15 H15A 109.5 . .
C13 C15 H15B 109.5 . .
H15A C15 H15B 109.5 . .
C13 C15 H15C 109.5 . .
H15A C15 H15C 109.5 . .
H15B C15 H15C 109.5 . .
C13 C14 H14A 109.5 . .
C13 C14 H14B 109.5 . .
H14A C14 H14B 109.5 . .
C13 C14 H14C 109.5 . .
H14A C14 H14C 109.5 . .
H14B C14 H14C 109.5 . .
C3 C2 C1 118.5(5) . .
C3 C2 H2 120.8 . .
C1 C2 H2 120.8 . .
C3 C4 C5 119.0(4) . .
C3 C4 H4 120.5 . .
C5 C4 H4 120.5 . .
C4 C3 C2 119.8(4) . .
C4 C3 H3 120.1 . .
C2 C3 H3 120.1 . .
C5 N1 C1 119.0(3) . .
C5 N1 Co1 117.7(3) . .
C1 N1 Co1 122.9(2) . .
N1 C1 C2 121.8(3) . .
N1 C1 H1 119.1 . .
C2 C1 H1 119.1 . .
F2 C18 C17 125.0(3) . .
F2 C18 C19 120.68(16) . .
C17 C18 C19 114.3(2) . .
C20 C19 F3 127.2(3) . .
C20 C19 C18 118.6(2) . .
F3 C19 C18 114.08(17) . .

loop_
_geom_bond_atom_site_label_1
_geom_bond_atom_site_label_2
_geom_bond_distance
_geom_bond_site_symmetry_2
F11 C29 1.367(4) .
F10 C27 1.358(4) .
F16 C35 1.351(5) .
F15 C33 1.351(5) .
F5 C21 1.351(4) .
F20 C39 1.337(5) .
F6 C23 1.369(4) .
F17 C36 1.369(6) .
F18 C37 1.346(6) .
F19 C38 1.356(5) .
F1 C17 1.356(4) .
F4 C20 1.364(4) .
F12 C30 1.357(5) .
F2 C18 1.309(3) .
F3 C19 1.342(3) .
F9 C26 1.369(4) .
F13 C31 1.355(5) .
F14 C32 1.348(4) .
F7 C24 1.364(5) .
F8 C25 1.359(5) .
C35 C34 1.371(5) .
C35 C36 1.424(7) .
C34 C39 1.398(5) .
C34 B58 1.650(6) .
C37 C38 1.345(7) .
C37 C36 1.370(7) .
C28 C33 1.370(5) .
C28 C29 1.386(6) .
C28 B58 1.676(6) .
C38 C39 1.355(6) .
C20 C19 1.278(5) .
C20 C21 1.393(5) .
C31 C32 1.359(6) .
C31 C30 1.367(5) .
C29 C30 1.361(5) .
C17 C18 1.364(4) .
C17 C16 1.388(5) .
C23 C22 1.364(5) .
C23 C24 1.376(6) .
C21 C16 1.351(5) .
C33 C32 1.381(5) .
C24 C25 1.370(6) .
C27 C22 1.376(5) .
C27 C26 1.391(6) .
C16 B58 1.666(5) .
C26 C25 1.325(6) .
C22 B58 1.648(6) .
Co1 O1 2.075(2) .
Co1 O1 2.075(2) 2_567
Co1 N1 2.098(3) .
Co1 N1 2.098(3) 2_567
Co1 N2 2.107(3) 2_567
Co1 N2 2.107(3) .
O1 N3 1.290(3) .
O2 C6 1.397(4) .
O2 C12 1.440(4) .
N2 C11 1.329(5) .
N2 C7 1.335(4) .
N3 C6 1.465(4) .
N3 C13 1.484(4) .
C5 N1 1.346(5) .
C5 C4 1.388(5) .
C5 C6 1.508(6) .
C13 C15 1.506(6) .
C13 C14 1.518(5) .
C13 C12 1.519(5) .
C12 H12A 0.9700 .
C12 H12B 0.9700 .
C8 C9 1.368(6) .
C8 C7 1.388(5) .
C8 H8 0.9300 .
C11 C10 1.356(6) .
C11 H11 0.9300 .
C10 C9 1.396(6) .
C10 H10 0.9300 .
C9 H9 0.9300 .
C6 C7 1.527(5) .
C15 H15A 0.9600 .
C15 H15B 0.9600 .
C15 H15C 0.9600 .
C14 H14A 0.9600 .
C14 H14B 0.9600 .
C14 H14C 0.9600 .
C2 C3 1.382(6) .
C2 C1 1.398(5) .
C2 H2 0.9300 .
C4 C3 1.375(6) .
C4 H4 0.9300 .
C3 H3 0.9300 .
N1 C1 1.348(4) .
C1 H1 0.9300 .
C18 C19 1.5132 .

loop_
_platon_squeeze_void_nr
_platon_squeeze_void_average_x
_platon_squeeze_void_average_y
_platon_squeeze_void_average_z
_platon_squeeze_void_volume
_platon_squeeze_void_count_electrons
_platon_squeeze_void_content
1 0.000 -0.007 0.500 583 264 ' '
